data_7128030
loop_
_publ_author_name
'Ortiz-de Le\'on, Celymar'
'MacGillivray, Leonard R.'

_publ_section_title
;
 Clues from cocrystals: a ternary solid, polymorphism, and rare
 supramolecular isomerism involving resveratrol and 5-fluorouracil.
;
_journal_issue 31
_journal_name_full 'Chemical communications (Cambridge, England)'
_journal_page_first 3809
_journal_page_last 3811
_journal_paper_doi 10.1039/d0cc08388g
_journal_volume 57
_journal_year 2021
_chemical_formula_moiety '4(C4 H3 F N2 O2), C12 H10 N2'
_chemical_formula_sum 'C28 H22 F4 N10 O8'
_chemical_formula_weight 702.55
_chemical_name_common 4(5-fu).(bpe)
_chemical_name_systematic '5-fluoro-1H,3H-pyrimidine-2,4-dione, 1,2-bis(4-pyridyl)ethylene'
_space_group_crystal_system monoclinic
_space_group_IT_number 14
_space_group_name_Hall '-P 2yn'
_space_group_name_H-M_alt 'P 1 21/n 1'
_atom_sites_solution_hydrogens geom
_atom_sites_solution_primary dual
_audit_creation_date 2020-11-23
_audit_creation_method
;
Olex2 1.2
(compiled 2018.05.29 svn.r3508 for OlexSys, GUI svn.r5506)
;
_audit_update_record
;
2020-12-14 deposited with the CCDC.	2021-03-09 downloaded from the CCDC.
;
_cell_angle_alpha 90
_cell_angle_beta 93.732(5)
_cell_angle_gamma 90
_cell_formula_units_Z 2
_cell_length_a 9.1087(9)
_cell_length_b 10.9966(11)
_cell_length_c 14.9346(15)
_cell_measurement_reflns_used 5587
_cell_measurement_temperature 298.15
_cell_measurement_theta_max 26.73
_cell_measurement_theta_min 1
_cell_volume 1492.7(3)
_computing_cell_refinement 'HKL Scalepack (Otwinowski & Minor, 1997)'
_computing_data_collection 'Collect (Nonius BV, 1997-2000)'
_computing_data_reduction 'HKL Denzo, Scalepack (Otwinowski & Minor, 1997)'
_computing_molecular_graphics 'Olex2 (Dolomanov et al., 2009)'
_computing_publication_material 'Olex2 (Dolomanov et al., 2009)'
_computing_structure_refinement 'ShelXL (Sheldrick, 2015)'
_computing_structure_solution 'ShelXT (Sheldrick, 2015)'
_diffrn_ambient_temperature 298.15
_diffrn_measured_fraction_theta_full 0.994
_diffrn_measured_fraction_theta_max 0.942
_diffrn_measurement_device_type 'Bruker Nonius Kappa CCD'
_diffrn_measurement_method 'CCD phi and omega scans'
_diffrn_radiation_type MoK\a
_diffrn_radiation_wavelength 0.71073
_diffrn_reflns_av_R_equivalents 0.0237
_diffrn_reflns_av_unetI/netI 0.0263
_diffrn_reflns_Laue_measured_fraction_full 0.994
_diffrn_reflns_Laue_measured_fraction_max 0.942
_diffrn_reflns_limit_h_max 10
_diffrn_reflns_limit_h_min -11
_diffrn_reflns_limit_k_max 13
_diffrn_reflns_limit_k_min -13
_diffrn_reflns_limit_l_max 18
_diffrn_reflns_limit_l_min -15
_diffrn_reflns_number 8833
_diffrn_reflns_point_group_measured_fraction_full 0.994
_diffrn_reflns_point_group_measured_fraction_max 0.942
_diffrn_reflns_theta_full 25.242
_diffrn_reflns_theta_max 27.135
_diffrn_reflns_theta_min 2.907
_exptl_absorpt_coefficient_mu 0.134
_exptl_absorpt_correction_type multi-scan
_exptl_absorpt_process_details 'HKL Scalepack (Otwinowski & Minor, 1997)'
_exptl_crystal_colour 'pale orangish yellow'
_exptl_crystal_colour_lustre pale
_exptl_crystal_colour_modifier orangish
_exptl_crystal_colour_primary yellow
_exptl_crystal_density_diffrn 1.563
_exptl_crystal_description prism
_exptl_crystal_F_000 720
_exptl_crystal_recrystallization_method 'Re-crystallisation from solvent: Acetone'
_exptl_crystal_size_max 0.33
_exptl_crystal_size_mid 0.26
_exptl_crystal_size_min 0.2
_exptl_transmission_factor_max 0.9941
_exptl_transmission_factor_min 0.9602
_refine_diff_density_max 0.170
_refine_diff_density_min -0.184
_refine_diff_density_rms 0.035
_refine_ls_extinction_method none
_refine_ls_goodness_of_fit_ref 1.050
_refine_ls_hydrogen_treatment constr
_refine_ls_matrix_type full
_refine_ls_number_parameters 226
_refine_ls_number_reflns 3110
_refine_ls_number_restraints 0
_refine_ls_restrained_S_all 1.050
_refine_ls_R_factor_all 0.0564
_refine_ls_R_factor_gt 0.0388
_refine_ls_shift/su_max 0.001
_refine_ls_shift/su_mean 0.000
_refine_ls_structure_factor_coef Fsqd
_refine_ls_weighting_details 'w=1/[\s^2^(Fo^2^)+(0.0612P)^2^+0.1987P] where P=(Fo^2^+2Fc^2^)/3'
_refine_ls_weighting_scheme calc
_refine_ls_wR_factor_gt 0.1032
_refine_ls_wR_factor_ref 0.1128
_reflns_Friedel_coverage 0.000
_reflns_number_gt 2358
_reflns_number_total 3110
_reflns_threshold_expression 'I > 2\s(I)'
_cod_data_source_file d0cc08388g2.cif
_cod_data_source_block mcg1937
_cod_depositor_comments 'Adding full bibliography for 7128030--7128031.cif.'
_cod_database_code 7128030
_shelx_shelxl_version_number 2018/3
_shelx_space_group_comment
;
The symmetry employed for this shelxl refinement is uniquely defined
by the following loop, which should always be used as a source of
symmetry information in preference to the above space-group names.
They are only intended as comments.
;
_shelx_estimated_absorpt_t_max 0.974
_shelx_estimated_absorpt_t_min 0.957
_olex2_refinement_description
;
1. Fixed Uiso
 At 1.2 times of:
  All C(H) groups, All N(H) groups
2.a Aromatic/amide H refined with riding coordinates:
 N007(H007), N008(H008), N009(H009), N00A(H00A), C00E(H00E), C00J(H00J),
 C00K(H00K), C00L(H00L), C00M(H00M), C00N(H00N), C00O(H00O)
;
_olex2_submission_special_instructions 'No special instructions were received'

loop_
_space_group_symop_operation_xyz
'x, y, z'
'-x+1/2, y+1/2, -z+1/2'
'-x, -y, -z'
'x-1/2, -y-1/2, z-1/2'

loop_
_atom_site_label
_atom_site_type_symbol
_atom_site_fract_x
_atom_site_fract_y
_atom_site_fract_z
_atom_site_U_iso_or_equiv
_atom_site_adp_type
_atom_site_occupancy
_atom_site_site_symmetry_order
_atom_site_calc_flag
_atom_site_refinement_flags_posn
_atom_site_refinement_flags_adp
_atom_site_refinement_flags_occupancy
_atom_site_disorder_assembly
_atom_site_disorder_group
F001 F 0.37004(10) 0.25705(8) 0.75997(7) 0.0579(3) Uani 1 1 d . . . . .
O002 O 0.40519(11) 0.78531(8) 0.64887(7) 0.0468(3) Uani 1 1 d . . . . .
O003 O 0.11430(11) 0.60920(8) 0.54881(7) 0.0452(3) Uani 1 1 d . . . . .
F004 F 0.17120(13) 1.13022(9) 0.42239(7) 0.0712(3) Uani 1 1 d . . . . .
O005 O 0.11745(12) 0.21326(8) 0.63815(8) 0.0513(3) Uani 1 1 d . . . . .
O006 O 0.41646(13) 1.17513(9) 0.54844(8) 0.0539(3) Uani 1 1 d . . . . .
N007 N 0.40416(13) 0.98151(9) 0.60036(8) 0.0377(3) Uani 1 1 d . . . . .
H007 H 0.473721 0.997532 0.640336 0.045 Uiso 1 1 calc R . . . .
N008 N 0.28553(12) 0.55105(10) 0.66446(8) 0.0380(3) Uani 1 1 d . . . . .
H008 H 0.316420 0.624535 0.671581 0.046 Uiso 1 1 calc R . . . .
N009 N 0.12097(13) 0.41154(9) 0.59401(8) 0.0386(3) Uani 1 1 d . . . . .
H009 H 0.049840 0.396757 0.554807 0.046 Uiso 1 1 calc R . . . .
N00A N 0.23068(13) 0.84409(10) 0.53479(8) 0.0431(3) Uani 1 1 d . . . . .
H00A H 0.192533 0.772529 0.532507 0.052 Uiso 1 1 calc R . . . .
N00B N 0.62664(14) 0.99790(11) 0.75238(9) 0.0479(3) Uani 1 1 d . . . . .
C00C C 0.84883(15) 0.97321(11) 0.89981(9) 0.0359(3) Uani 1 1 d . . . . .
C00D C 0.34989(15) 0.86488(12) 0.59754(9) 0.0369(3) Uani 1 1 d . . . . .
C00E C 0.96599(15) 0.95610(12) 0.97536(9) 0.0380(3) Uani 1 1 d . . . . .
H00E H 0.993662 0.876487 0.989007 0.046 Uiso 1 1 calc R . . . .
C00F C 0.17134(15) 0.52887(11) 0.59994(9) 0.0351(3) Uani 1 1 d . . . . .
C00G C 0.17514(16) 0.31368(11) 0.64615(10) 0.0384(3) Uani 1 1 d . . . . .
C00H C 0.35549(16) 1.07604(12) 0.54359(10) 0.0395(3) Uani 1 1 d . . . . .
C00I C 0.30307(16) 0.34685(13) 0.70897(10) 0.0398(3) Uani 1 1 d . . . . .
C00J C 0.67690(18) 1.09327(13) 0.80285(11) 0.0493(4) Uani 1 1 d . . . . .
H00J H 0.637247 1.169440 0.789024 0.059 Uiso 1 1 calc R . . . .
C00K C 0.79529(16) 0.87401(13) 0.84824(10) 0.0430(4) Uani 1 1 d . . . . .
H00K H 0.831684 0.796532 0.861212 0.052 Uiso 1 1 calc R . . . .
C00L C 0.35220(16) 0.46066(12) 0.71797(10) 0.0401(3) Uani 1 1 d . . . . .
H00L H 0.429717 0.479261 0.759323 0.048 Uiso 1 1 calc R . . . .
C00M C 0.78589(16) 1.08587(13) 0.87551(11) 0.0446(4) Uani 1 1 d . . . . .
H00M H 0.815322 1.155746 0.906847 0.053 Uiso 1 1 calc R . . . .
C00N C 0.68668(17) 0.88985(14) 0.77671(11) 0.0480(4) Uani 1 1 d . . . . .
H00N H 0.654865 0.821300 0.744536 0.058 Uiso 1 1 calc R . . . .
C00O C 0.17058(17) 0.93162(13) 0.47629(10) 0.0455(4) Uani 1 1 d . . . . .
H00O H 0.091617 0.913263 0.435934 0.055 Uiso 1 1 calc R . . . .
C00P C 0.22918(17) 1.04266(12) 0.47957(10) 0.0446(4) Uani 1 1 d . . . . .

loop_
_atom_site_aniso_label
_atom_site_aniso_U_11
_atom_site_aniso_U_22
_atom_site_aniso_U_33
_atom_site_aniso_U_23
_atom_site_aniso_U_13
_atom_site_aniso_U_12
F001 0.0559(6) 0.0433(5) 0.0730(7) 0.0213(4) -0.0071(5) 0.0036(4)
O002 0.0500(6) 0.0334(5) 0.0553(7) 0.0087(5) -0.0089(5) -0.0072(4)
O003 0.0524(6) 0.0289(5) 0.0524(7) 0.0060(4) -0.0110(5) -0.0067(4)
F004 0.0879(8) 0.0468(6) 0.0755(7) 0.0245(5) -0.0201(6) -0.0050(5)
O005 0.0592(7) 0.0267(5) 0.0677(8) 0.0018(5) 0.0015(5) -0.0078(4)
O006 0.0642(7) 0.0303(5) 0.0675(7) 0.0030(5) 0.0068(6) -0.0140(5)
N007 0.0404(6) 0.0295(6) 0.0424(7) -0.0001(5) -0.0036(5) -0.0084(5)
N008 0.0445(7) 0.0251(5) 0.0438(7) -0.0013(5) -0.0023(5) -0.0055(5)
N009 0.0428(7) 0.0278(6) 0.0441(7) 0.0004(5) -0.0057(5) -0.0064(5)
N00A 0.0469(7) 0.0284(6) 0.0526(8) 0.0039(5) -0.0072(6) -0.0113(5)
N00B 0.0479(7) 0.0435(7) 0.0504(8) 0.0017(6) -0.0106(6) -0.0022(6)
C00C 0.0371(7) 0.0335(7) 0.0369(8) -0.0004(6) 0.0009(6) 0.0008(5)
C00D 0.0400(7) 0.0295(7) 0.0410(8) 0.0003(6) 0.0005(6) -0.0056(5)
C00E 0.0432(8) 0.0300(7) 0.0401(8) -0.0008(5) -0.0020(6) 0.0063(5)
C00F 0.0397(8) 0.0266(7) 0.0388(8) -0.0008(5) 0.0008(6) -0.0028(5)
C00G 0.0431(8) 0.0276(7) 0.0450(8) -0.0003(6) 0.0064(6) -0.0016(6)
C00H 0.0459(8) 0.0291(7) 0.0441(8) -0.0002(6) 0.0085(6) -0.0047(6)
C00I 0.0422(8) 0.0323(7) 0.0449(8) 0.0082(6) 0.0019(6) 0.0030(6)
C00J 0.0495(9) 0.0346(8) 0.0618(11) 0.0056(7) -0.0110(7) 0.0028(6)
C00K 0.0475(8) 0.0324(7) 0.0480(9) -0.0036(6) -0.0059(7) 0.0037(6)
C00L 0.0387(7) 0.0398(8) 0.0409(8) 0.0008(6) -0.0033(6) -0.0023(6)
C00M 0.0493(9) 0.0314(7) 0.0514(9) -0.0025(6) -0.0087(7) 0.0002(6)
C00N 0.0503(9) 0.0404(8) 0.0516(10) -0.0082(7) -0.0081(7) -0.0020(7)
C00O 0.0469(8) 0.0409(8) 0.0471(9) 0.0032(6) -0.0093(7) -0.0054(6)
C00P 0.0538(9) 0.0324(7) 0.0469(9) 0.0097(6) -0.0031(7) -0.0010(6)

loop_
_atom_type_symbol
_atom_type_description
_atom_type_scat_dispersion_real
_atom_type_scat_dispersion_imag
_atom_type_scat_source
C C 0.0033 0.0016 'International Tables Vol C Tables 4.2.6.8 and 6.1.1.4'
H H 0.0000 0.0000 'International Tables Vol C Tables 4.2.6.8 and 6.1.1.4'
F F 0.0171 0.0103 'International Tables Vol C Tables 4.2.6.8 and 6.1.1.4'
N N 0.0061 0.0033 'International Tables Vol C Tables 4.2.6.8 and 6.1.1.4'
O O 0.0106 0.0060 'International Tables Vol C Tables 4.2.6.8 and 6.1.1.4'

loop_
_geom_angle_atom_site_label_1
_geom_angle_atom_site_label_2
_geom_angle_atom_site_label_3
_geom_angle
_geom_angle_site_symmetry_1
_geom_angle_site_symmetry_3
_geom_angle_publ_flag
C00D N007 C00H 125.25(12) . . ?
C00L N008 C00F 123.45(11) . . ?
C00F N009 C00G 125.71(12) . . ?
C00O N00A C00D 124.22(11) . . ?
C00N N00B C00J 114.60(12) . . ?
C00K C00C C00E 121.01(12) . . ?
C00M C00C C00E 123.99(12) . . ?
C00M C00C C00K 115.00(12) . . ?
O002 C00D N007 120.37(12) . . ?
O002 C00D N00A 123.97(12) . . ?
N007 C00D N00A 115.65(12) . . ?
C00E C00E C00C 126.72(16) 3_777 . ?
O003 C00F N008 123.89(11) . . ?
O003 C00F N009 119.91(12) . . ?
N009 C00F N008 116.20(12) . . ?
O005 C00G N009 120.35(13) . . ?
O005 C00G C00I 126.42(12) . . ?
N009 C00G C00I 113.23(11) . . ?
O006 C00H N007 120.17(14) . . ?
O006 C00H C00P 125.81(13) . . ?
N007 C00H C00P 114.02(11) . . ?
F001 C00I C00G 118.40(12) . . ?
C00L C00I F001 119.18(13) . . ?
C00L C00I C00G 122.41(13) . . ?
N00B C00J C00M 124.99(13) . . ?
C00C C00K C00N 121.19(13) . . ?
C00I C00L N008 118.82(13) . . ?
C00C C00M C00J 120.02(13) . . ?
N00B C00N C00K 124.19(13) . . ?
C00P C00O N00A 118.14(14) . . ?
F004 C00P C00H 118.43(12) . . ?
C00O C00P F004 118.95(14) . . ?
C00O C00P C00H 122.62(13) . . ?

loop_
_geom_bond_atom_site_label_1
_geom_bond_atom_site_label_2
_geom_bond_distance
_geom_bond_site_symmetry_2
_geom_bond_publ_flag
F001 C00I 1.3663(16) . ?
O002 C00D 1.2477(16) . ?
O003 C00F 1.2577(16) . ?
F004 C00P 1.3699(16) . ?
O005 C00G 1.2255(16) . ?
O006 C00H 1.2230(16) . ?
N007 C00D 1.3741(16) . ?
N007 C00H 1.3954(17) . ?
N008 C00F 1.3926(18) . ?
N008 C00L 1.3901(17) . ?
N009 C00F 1.3703(16) . ?
N009 C00G 1.3993(17) . ?
N00A C00D 1.4061(18) . ?
N00A C00O 1.3883(18) . ?
N00B C00J 1.3537(19) . ?
N00B C00N 1.3479(19) . ?
C00C C00E 1.513(2) . ?
C00C C00K 1.4044(19) . ?
C00C C00M 1.4029(19) . ?
C00E C00E 1.341(3) 3_777 ?
C00G C00I 1.493(2) . ?
C00H C00P 1.493(2) . ?
C00I C00L 1.333(2) . ?
C00J C00M 1.425(2) . ?
C00K C00N 1.419(2) . ?
C00O C00P 1.332(2) . ?
